data_1008359
loop_
_publ_author_name
'Bordet, P'
'Boucherle, J-X'
'Santoro, A'
'Marezio, M'

_publ_section_title
;
Crystal structure and proton conductivity of N H~4~ H~2~ (I O~3~)~3~
and K H~2~ (I O~3~)~3~
;
_journal_coden_ASTM SSIOD3
_journal_name_full 'Solid State Ionics'
_journal_page_first 243
_journal_page_last 254
_journal_paper_doi 10.1016/0167-2738(86)90079-2
_journal_volume 21
_journal_year 1986
_chemical_formula_structural 'K H2 (I O3)3'
_chemical_formula_sum 'H2 I3 K O9'
_chemical_name_systematic 'Potassium dihydrogen triiodate'
_space_group_IT_number 2
_symmetry_cell_setting triclinic
_symmetry_Int_Tables_number 2
_symmetry_space_group_name_Hall '-P 1'
_symmetry_space_group_name_H-M 'P -1'
_cell_angle_alpha 66.08(2)
_cell_angle_beta 60.16(2)
_cell_angle_gamma 71.06(2)
_cell_formula_units_Z 2
_cell_length_a 8.266(2)
_cell_length_b 8.200(2)
_cell_length_c 8.180(2)
_cell_volume 434.3
_refine_ls_R_factor_all 0.025
_cod_database_code 1008359

loop_
_symmetry_equiv_pos_as_xyz
x,y,z
-x,-y,-z

loop_
_atom_site_label
_atom_site_type_symbol
_atom_site_symmetry_multiplicity
_atom_site_Wyckoff_symbol
_atom_site_fract_x
_atom_site_fract_y
_atom_site_fract_z
_atom_site_occupancy
_atom_site_attached_hydrogens
_atom_site_calc_flag
I1 I5+ 2 i 0.81368(3) 0.18645(3) 0.75488(3) 1. 0 d
I2 I5+ 2 i 0.23951(3) 0.73478(3) 0.77795(3) 1. 0 d
I3 I5+ 2 i 0.30383(2) 0.20049(2) 0.78194(3) 1. 0 d
O1 O2- 2 i 0.7755(3) 0.4272(3) 0.6010(3) 1. 0 d
O2 O2- 2 i 0.8348(3) 0.0820(4) 0.5807(4) 1. 0 d
O3 O2- 2 i 0.1213(4) 0.5541(4) 0.8212(4) 1. 0 d
O4 O2- 2 i 0.4719(3) 0.6591(3) 0.6118(4) 1. 0 d
O5 O2- 2 i 0.4647(3) 0.2309(4) 0.8519(4) 1. 0 d
O6 O2- 2 i 0.0604(3) 0.1835(3) 0.6602(4) 1. 0 d
O7 O2- 2 i 0.4040(3) -0.0211(3) 0.7514(4) 1. 0 d
O8 O2- 2 i 0.2635(4) 0.6402(3) 0.0069(4) 1. 0 d
O9 O2- 2 i 0.1175(3) 0.1358(3) 0.0325(4) 1. 0 d
K1 K1+ 2 i 0.7233(1) 0.7202(1) 0.7623(1) 1. 0 d
H1 H1+ 2 i -1. -1. -1. 2. 0 dum

loop_
_atom_type_symbol
_atom_type_oxidation_number
I5+ 5.000
O2- -2.000
K1+ 1.000
H1+ 1.000
